data_7707664
loop_
_publ_author_name
'McMullen, Jacob S.'
'Edwards, Alison J.'
'Hicks, Jamie'

_publ_section_title
;
 C-H and C-F coordination of arenes in neutral alkaline earth metal
 complexes.
;
_journal_issue 25
_journal_name_full 'Dalton transactions (Cambridge, England : 2003)'
_journal_page_first 8685
_journal_page_last 8689
_journal_paper_doi 10.1039/d1dt01532j
_journal_volume 50
_journal_year 2021
_chemical_formula_moiety 'C65 H77 Ca F3 N2 O, C6 H5 F'
_chemical_formula_sum 'C71 H82 Ca F4 N2 O'
_chemical_formula_weight 1095.46
_space_group_crystal_system monoclinic
_space_group_IT_number 14
_space_group_name_Hall '-P 2ybc'
_space_group_name_H-M_alt 'P 1 21/c 1'
_atom_sites_solution_hydrogens geom
_audit_creation_method SHELXL-2018/3
_audit_update_record
;
2021-05-11 deposited with the CCDC.	2021-06-14 downloaded from the CCDC.
;
_cell_angle_alpha 90
_cell_angle_beta 108.370(6)
_cell_angle_gamma 90
_cell_formula_units_Z 8
_cell_length_a 21.3549(14)
_cell_length_b 26.9800(11)
_cell_length_c 22.6462(11)
_cell_measurement_reflns_used 11394
_cell_measurement_temperature 150(2)
_cell_measurement_theta_max 29.2150
_cell_measurement_theta_min 1.8800
_cell_volume 12382.8(12)
_computing_cell_refinement 'CrysAlisPro 1.171.40.67a (Rigaku OD, 2019)'
_computing_data_collection 'CrysAlisPro 1.171.40.67a (Rigaku OD, 2019)'
_computing_data_reduction 'CrysAlisPro 1.171.40.67a (Rigaku OD, 2019)'
_computing_structure_refinement 'SHELXL-2018/3 (Sheldrick, 2018)'
_computing_structure_solution 'SHELXT-2018/2 (Sheldrick, 2018)'
_diffrn_ambient_temperature 150(2)
_diffrn_detector_area_resol_mean 5.1872
_diffrn_measured_fraction_theta_full 1.000
_diffrn_measured_fraction_theta_max 0.820
_diffrn_measurement_device_type 'New Xcalibur, Atlas'
_diffrn_measurement_method '\w scans'
_diffrn_radiation_type MoK\a
_diffrn_radiation_wavelength 0.71073
_diffrn_reflns_av_R_equivalents 0.0536
_diffrn_reflns_av_unetI/netI 0.0943
_diffrn_reflns_Laue_measured_fraction_full 1.000
_diffrn_reflns_Laue_measured_fraction_max 0.820
_diffrn_reflns_limit_h_max 29
_diffrn_reflns_limit_h_min -20
_diffrn_reflns_limit_k_max 28
_diffrn_reflns_limit_k_min -37
_diffrn_reflns_limit_l_max 31
_diffrn_reflns_limit_l_min -28
_diffrn_reflns_number 80319
_diffrn_reflns_point_group_measured_fraction_full 1.000
_diffrn_reflns_point_group_measured_fraction_max 0.820
_diffrn_reflns_theta_full 25.242
_diffrn_reflns_theta_max 30.039
_diffrn_reflns_theta_min 1.754
_diffrn_source 'fine-focus sealed X-ray tube'
_exptl_absorpt_coefficient_mu 0.157
_exptl_absorpt_correction_T_max 1.00000
_exptl_absorpt_correction_T_min 0.96176
_exptl_absorpt_correction_type multi-scan
_exptl_absorpt_process_details
;
CrysAlisPro 1.171.40.67a (Rigaku Oxford Diffraction, 2019)
Empirical absorption correction using spherical harmonics,
 implemented in SCALE3 ABSPACK scaling algorithm.
;
_exptl_crystal_colour colourless
_exptl_crystal_density_diffrn 1.175
_exptl_crystal_description block
_exptl_crystal_F_000 4688
_exptl_crystal_size_max 0.350
_exptl_crystal_size_mid 0.250
_exptl_crystal_size_min 0.150
_refine_diff_density_max 0.547
_refine_diff_density_min -0.578
_refine_diff_density_rms 0.057
_refine_ls_extinction_method none
_refine_ls_goodness_of_fit_ref 1.017
_refine_ls_hydrogen_treatment constr
_refine_ls_matrix_type full
_refine_ls_number_parameters 1755
_refine_ls_number_reflns 29707
_refine_ls_number_restraints 570
_refine_ls_restrained_S_all 1.054
_refine_ls_R_factor_all 0.1723
_refine_ls_R_factor_gt 0.0775
_refine_ls_shift/su_max 0.005
_refine_ls_shift/su_mean 0.000
_refine_ls_structure_factor_coef Fsqd
_refine_ls_weighting_details 'w=1/[\s^2^(Fo^2^)+(0.0859P)^2^+6.7689P] where P=(Fo^2^+2Fc^2^)/3'
_refine_ls_weighting_scheme calc
_refine_ls_wR_factor_gt 0.1740
_refine_ls_wR_factor_ref 0.2324
_reflns_Friedel_coverage 0.000
_reflns_number_gt 14216
_reflns_number_total 29707
_reflns_threshold_expression 'I > 2\s(I)'
_cod_data_source_file d1dt01532j2.cif
_cod_data_source_block 066jhjh20_bs2
_cod_depositor_comments 'Adding full bibliography for 7707658--7707664.cif.'
_cod_original_sg_symbol_H-M 'P 21/c'
_cod_database_code 7707664
_shelx_shelxl_version_number 2018/3
_shelx_space_group_comment
;
The symmetry employed for this shelxl refinement is uniquely defined
by the following loop, which should always be used as a source of
symmetry information in preference to the above space-group names.
They are only intended as comments.
;
_shelx_estimated_absorpt_t_min 0.947
_shelx_estimated_absorpt_t_max 0.977

loop_
_space_group_symop_operation_xyz
'x, y, z'
'-x, y+1/2, -z+1/2'
'-x, -y, -z'
'x, -y-1/2, z-1/2'

loop_
_atom_site_label
_atom_site_type_symbol
_atom_site_fract_x
_atom_site_fract_y
_atom_site_fract_z
_atom_site_U_iso_or_equiv
_atom_site_adp_type
_atom_site_occupancy
_atom_site_site_symmetry_order
_atom_site_calc_flag
_atom_site_refinement_flags_posn
_atom_site_refinement_flags_adp
_atom_site_refinement_flags_occupancy
_atom_site_disorder_assembly
_atom_site_disorder_group
Ca1 Ca 0.13182(3) 0.05130(2) 0.21442(3) 0.02848(15) Uani 1 1 d . . . . .
Ca2 Ca 0.37081(3) 0.55650(2) 0.28347(3) 0.02993(16) Uani 1 1 d . . . . .
F1 F 0.10619(9) 0.05560(7) 0.09857(8) 0.0446(5) Uani 1 1 d . . . . .
O1 O 0.09118(10) 0.05179(6) 0.30010(8) 0.0281(5) Uani 1 1 d . . . . .
F2 F 0.22339(9) 0.03208(8) 0.17940(8) 0.0497(5) Uani 1 1 d . . . . .
F3 F 0.22708(10) 0.08391(8) 0.29208(8) 0.0547(5) Uani 1 1 d . . . . .
F5 F 0.27764(10) 0.54796(8) 0.31810(9) 0.0580(6) Uani 1 1 d . . . . .
F4 F 0.39843(10) 0.55695(8) 0.40056(9) 0.0548(5) Uani 1 1 d . . . . .
O2 O 0.41603(11) 0.55368(7) 0.20131(9) 0.0359(5) Uani 1 1 d . . . . .
N4 N 0.43798(12) 0.62365(8) 0.28585(10) 0.0255(5) Uani 1 1 d . . . . .
F6 F 0.27969(12) 0.59080(9) 0.20116(10) 0.0737(7) Uani 1 1 d . . . . .
N2 N 0.07035(12) 0.12156(8) 0.21417(10) 0.0273(5) Uani 1 1 d . . . . .
N1 N 0.12316(12) -0.02778(8) 0.24901(10) 0.0281(5) Uani 1 1 d . . . . .
N3 N 0.37234(13) 0.47689(8) 0.24725(11) 0.0306(6) Uani 1 1 d . . . . .
C13 C 0.05628(15) 0.09376(9) 0.30952(12) 0.0247(6) Uani 1 1 d . . . . .
C78 C 0.45340(15) 0.59395(10) 0.19202(12) 0.0277(7) Uani 1 1 d . . . . .
C1 C 0.07566(15) 0.00625(9) 0.32259(12) 0.0255(6) Uani 1 1 d . . . . .
C2 C 0.09207(14) -0.03545(10) 0.29295(12) 0.0255(6) Uani 1 1 d . . . . .
C10 C -0.01197(15) 0.17850(10) 0.32122(12) 0.0286(7) Uani 1 1 d . . . . .
C77 C 0.46288(14) 0.63124(10) 0.23753(12) 0.0248(6) Uani 1 1 d . . . . .
C36 C 0.05225(16) 0.15708(10) 0.16486(13) 0.0289(7) Uani 1 1 d . . . . .
C6 C 0.04625(15) 0.00430(10) 0.36818(12) 0.0285(7) Uani 1 1 d . . . . .
C12 C 0.04747(14) 0.13066(10) 0.26352(12) 0.0247(6) Uani 1 1 d . . . . .
C101 C 0.45940(15) 0.65747(10) 0.33665(12) 0.0263(6) Uani 1 1 d . . . . .
C11 C 0.01398(15) 0.17326(10) 0.27209(12) 0.0276(6) Uani 1 1 d . . . . .
H11 H 0.008655 0.199758 0.243289 0.033 Uiso 1 1 calc R U . . .
C5 C 0.02773(16) -0.04292(10) 0.38389(13) 0.0311(7) Uani 1 1 d . . . . .
H5 H 0.007035 -0.045642 0.415240 0.037 Uiso 1 1 calc R U . . .
C66 C 0.42519(17) 0.50777(10) 0.17613(13) 0.0332(7) Uani 1 1 d . . . . .
C76 C 0.49900(15) 0.67251(10) 0.22919(13) 0.0306(7) Uani 1 1 d . . . . .
H76 H 0.505658 0.699190 0.257884 0.037 Uiso 1 1 calc R U . . .
C67 C 0.40246(16) 0.46709(10) 0.20330(13) 0.0309(7) Uani 1 1 d . . . . .
C106 C 0.52293(16) 0.65237(10) 0.38104(13) 0.0313(7) Uani 1 1 d . . . . .
C37 C 0.09903(16) 0.19217(10) 0.15944(13) 0.0321(7) Uani 1 1 d . . . . .
C9 C -0.00417(15) 0.13912(10) 0.36294(13) 0.0302(7) Uani 1 1 d . . . . .
H9 H -0.022482 0.141746 0.395987 0.036 Uiso 1 1 calc R U . . .
C75 C 0.52560(16) 0.67597(11) 0.18035(13) 0.0334(7) Uani 1 1 d . . . . .
C8 C 0.02985(15) 0.09589(10) 0.35748(12) 0.0286(7) Uani 1 1 d . . . . .
C4 C 0.03919(16) -0.08526(10) 0.35445(13) 0.0301(7) Uani 1 1 d . . . . .
C48 C 0.13451(16) 0.07213(12) 0.05448(13) 0.0368(7) Uani 1 1 d . . . . .
C14 C -0.05137(16) 0.22515(11) 0.32607(13) 0.0399(8) Uani 1 1 d D U . . .
C25 C 0.11020(17) -0.08439(11) 0.16157(15) 0.0364(8) Uani 1 1 d . . . . .
C102 C 0.41557(16) 0.69367(10) 0.34498(14) 0.0332(7) Uani 1 1 d . . . . .
C24 C 0.14473(15) -0.07054(10) 0.22358(14) 0.0300(7) Uani 1 1 d . . . . .
C7 C 0.03644(18) 0.05153(10) 0.40138(13) 0.0364(8) Uani 1 1 d . . . . .
C41 C -0.01086(17) 0.15535(11) 0.12003(13) 0.0345(7) Uani 1 1 d . . . . .
C54 C 0.28666(17) 0.01248(13) 0.19372(14) 0.0392(8) Uani 1 1 d . . . . .
C60 C 0.2520(5) 0.0841(3) 0.3567(3) 0.032(2) Uani 0.520(9) 1 d D U P A 1
C119 C 0.21444(16) 0.52832(14) 0.30510(14) 0.0410(8) Uani 1 1 d . . . . .
C71 C 0.45368(19) 0.50402(11) 0.12976(13) 0.0406(8) Uani 1 1 d . . . . .
C89 C 0.34572(16) 0.43575(10) 0.27069(14) 0.0320(7) Uani 1 1 d . . . . .
C20 C 0.01343(18) -0.13638(11) 0.36613(15) 0.0380(8) Uani 1 1 d . . . . .
C70 C 0.46464(18) 0.45602(10) 0.11072(14) 0.0386(8) Uani 1 1 d . . . . .
H70 H 0.484322 0.452109 0.078780 0.046 Uiso 1 1 calc R U . . .
C120 C 0.20919(17) 0.48125(13) 0.32319(15) 0.0428(8) Uani 1 1 d . . . . .
H120 H 0.247016 0.462419 0.344964 0.051 Uiso 1 1 calc R U . . .
C69 C 0.44719(17) 0.41437(10) 0.13779(14) 0.0352(7) Uani 1 1 d . . . . .
C3 C 0.07203(15) -0.08126(10) 0.31054(13) 0.0302(7) Uani 1 1 d . . . . .
H3 H 0.081306 -0.110628 0.291689 0.036 Uiso 1 1 calc R U . . .
C73 C 0.48082(18) 0.59467(10) 0.14464(13) 0.0359(8) Uani 1 1 d . . . . .
C90 C 0.37757(16) 0.41939(11) 0.33252(14) 0.0371(8) Uani 1 1 d . . . . .
C38 C 0.08266(19) 0.22331(11) 0.10761(14) 0.0392(8) Uani 1 1 d . . . . .
H38 H 0.113857 0.247068 0.103504 0.047 Uiso 1 1 calc R U . . .
C85 C 0.46589(18) 0.36167(11) 0.12338(16) 0.0421(8) Uani 1 1 d . . . . .
C59 C 0.29238(17) -0.03485(13) 0.17574(15) 0.0433(8) Uani 1 1 d . . . . .
H59 H 0.254871 -0.053747 0.153382 0.052 Uiso 1 1 calc R U . . .
C107 C 0.57207(16) 0.61428(12) 0.37230(14) 0.0370(7) Uani 1 1 d . . . . .
H107 H 0.555887 0.603029 0.327989 0.044 Uiso 1 1 calc R U . . .
C105 C 0.53998(18) 0.68285(11) 0.43359(14) 0.0387(8) Uani 1 1 d . . . . .
H105 H 0.582124 0.679349 0.463994 0.046 Uiso 1 1 calc R U . . .
C45 C 0.16670(17) 0.19507(11) 0.20745(15) 0.0384(8) Uani 1 1 d . . . . .
H45 H 0.164907 0.175813 0.244606 0.046 Uiso 1 1 calc R U . . .
C68 C 0.41539(16) 0.42032(10) 0.18235(14) 0.0343(7) Uani 1 1 d . . . . .
H68 H 0.401867 0.391576 0.199323 0.041 Uiso 1 1 calc R U . . .
C74 C 0.51644(17) 0.63655(11) 0.13885(13) 0.0370(8) Uani 1 1 d . . . . .
H74 H 0.534901 0.638283 0.105831 0.044 Uiso 1 1 calc R U . . .
C94 C 0.28581(16) 0.41298(11) 0.23537(15) 0.0373(7) Uani 1 1 d . . . . .
C29 C 0.20158(17) -0.09726(11) 0.25764(15) 0.0384(8) Uani 1 1 d . . . . .
C103 C 0.43605(19) 0.72356(11) 0.39826(15) 0.0412(9) Uani 1 1 d . . . . .
H103 H 0.407161 0.748446 0.404252 0.049 Uiso 1 1 calc R U . . .
C110 C 0.34774(18) 0.70003(11) 0.29842(16) 0.0425(8) Uani 1 1 d . . . . .
H110 H 0.346220 0.678494 0.262060 0.051 Uiso 1 1 calc R U . . .
C124 C 0.16256(19) 0.55798(14) 0.27373(15) 0.0481(9) Uani 1 1 d . . . . .
H124 H 0.169021 0.591047 0.262445 0.058 Uiso 1 1 calc R U . . .
C104 C 0.4969(2) 0.71768(11) 0.44195(14) 0.0425(9) Uani 1 1 d . . . . .
H104 H 0.509232 0.737861 0.478173 0.051 Uiso 1 1 calc R U . . .
C40 C -0.02408(18) 0.18700(12) 0.06846(14) 0.0406(8) Uani 1 1 d . . . . .
H40 H -0.065886 0.185383 0.037158 0.049 Uiso 1 1 calc R U . . .
C55 C 0.33787(18) 0.04190(13) 0.22538(16) 0.0452(8) Uani 1 1 d . . . . .
H55 H 0.330912 0.074836 0.236771 0.054 Uiso 1 1 calc R U . . .
C33 C 0.04498(18) -0.06043(12) 0.12668(14) 0.0432(8) Uani 1 1 d . . . . .
H33 H 0.044646 -0.026606 0.144628 0.052 Uiso 1 1 calc R U . . .
C42 C -0.06353(16) 0.12016(12) 0.12661(14) 0.0392(8) Uani 1 1 d . . . . .
H42 H -0.050334 0.109796 0.171251 0.047 Uiso 1 1 calc R U . . .
C79 C 0.56397(19) 0.72205(13) 0.17177(14) 0.0564(10) Uani 1 1 d D U . . .
C95 C 0.25024(17) 0.42785(13) 0.16815(15) 0.0431(8) Uani 1 1 d . . . . .
H95 H 0.280365 0.450282 0.154556 0.052 Uiso 1 1 calc R U . . .
C113 C 0.37264(18) 0.57584(14) 0.44508(15) 0.0463(9) Uani 1 1 d . . . . .
C47 C 0.1880(2) 0.24782(12) 0.22939(17) 0.0547(10) Uani 1 1 d . . . . .
H47A H 0.191197 0.267636 0.194180 0.082 Uiso 1 1 calc R U . . .
H47B H 0.231135 0.246904 0.261782 0.082 Uiso 1 1 calc R U . . .
H47C H 0.155433 0.262719 0.246281 0.082 Uiso 1 1 calc R U . . .
C49 C 0.1229(2) 0.11956(13) 0.03465(15) 0.0484(9) Uani 1 1 d . . . . .
H49 H 0.095387 0.140630 0.049312 0.058 Uiso 1 1 calc R U . . .
C21 C 0.06768(19) -0.17566(11) 0.37894(16) 0.0480(9) Uani 1 1 d . . . . .
H21A H 0.049701 -0.207850 0.385533 0.072 Uiso 1 1 calc R U . . .
H21B H 0.103891 -0.166479 0.416217 0.072 Uiso 1 1 calc R U . . .
H21C H 0.084236 -0.177813 0.343279 0.072 Uiso 1 1 calc R U . . .
C30 C 0.23925(17) -0.08543(13) 0.32495(16) 0.0464(9) Uani 1 1 d . . . . .
H30 H 0.217208 -0.056701 0.338133 0.056 Uiso 1 1 calc R U . . .
C98 C 0.44534(19) 0.43862(14) 0.36879(15) 0.0498(9) Uani 1 1 d . . . . .
H98 H 0.450218 0.472253 0.352212 0.060 Uiso 1 1 calc R U . . .
C121 C 0.14635(19) 0.46167(15) 0.30863(16) 0.0513(9) Uani 1 1 d . . . . .
H121 H 0.140339 0.428775 0.320816 0.062 Uiso 1 1 calc R U . . .
C39 C 0.0220(2) 0.22021(12) 0.06221(15) 0.0448(9) Uani 1 1 d . . . . .
H39 H 0.012126 0.241079 0.026658 0.054 Uiso 1 1 calc R U . . .
C53 C 0.17187(19) 0.03967(14) 0.03398(16) 0.0519(10) Uani 1 1 d . . . . .
H53 H 0.178163 0.006484 0.048683 0.062 Uiso 1 1 calc R U . . .
C91 C 0.3475(2) 0.38247(12) 0.35742(17) 0.0490(9) Uani 1 1 d . . . . .
H91 H 0.368134 0.371735 0.398970 0.059 Uiso 1 1 calc R U . . .
C87 C 0.40745(19) 0.32597(11) 0.11093(17) 0.0523(10) Uani 1 1 d . . . . .
H87A H 0.421293 0.292748 0.102700 0.079 Uiso 1 1 calc R U . . .
H87B H 0.371518 0.337444 0.074716 0.079 Uiso 1 1 calc R U . . .
H87C H 0.392116 0.324868 0.147392 0.079 Uiso 1 1 calc R U . . .
C93 C 0.25886(18) 0.37622(12) 0.26257(18) 0.0479(9) Uani 1 1 d . . . . .
H93 H 0.218795 0.360840 0.238905 0.058 Uiso 1 1 calc R U . . .
C92 C 0.2889(2) 0.36140(13) 0.32335(19) 0.0521(10) Uani 1 1 d . . . . .
H92 H 0.268995 0.336683 0.341421 0.063 Uiso 1 1 calc R U . . .
C26 C 0.1352(2) -0.12300(13) 0.13453(18) 0.0503(10) Uani 1 1 d . . . . .
H26 H 0.112930 -0.131962 0.092562 0.060 Uiso 1 1 calc R U . . .
C72 C 0.4722(2) 0.55056(11) 0.10009(15) 0.0560(12) Uani 1 1 d . . . . .
C118 C 0.3907(2) 0.62198(14) 0.46666(18) 0.0577(10) Uani 1 1 d . . . . .
H118 H 0.421514 0.640573 0.453330 0.069 Uiso 1 1 calc R U . . .
C58 C 0.3554(2) -0.05422(14) 0.19156(17) 0.0526(10) Uani 1 1 d . . . . .
H58 H 0.361799 -0.087197 0.179894 0.063 Uiso 1 1 calc R U . . .
C23 C -0.04294(19) -0.15119(13) 0.30784(17) 0.0539(10) Uani 1 1 d . . . . .
H23A H -0.026137 -0.153768 0.272374 0.081 Uiso 1 1 calc R U . . .
H23B H -0.077736 -0.126003 0.299079 0.081 Uiso 1 1 calc R U . . .
H23C H -0.060976 -0.183260 0.314815 0.081 Uiso 1 1 calc R U . . .
C19 C -0.0253(2) 0.04755(12) 0.42242(18) 0.0646(13) Uani 1 1 d . . . . .
H19A H -0.064304 0.042554 0.385991 0.097 Uiso 1 1 calc R U . . .
H19B H -0.030376 0.078144 0.443761 0.097 Uiso 1 1 calc R U . . .
H19C H -0.020356 0.019411 0.450885 0.097 Uiso 1 1 calc R U . . .
C125 C 0.2478(3) 0.5862(3) 0.1360(2) 0.0454(17) Uani 0.641(12) 1 d D U P B 1
C56 C 0.40046(19) 0.02189(15) 0.24032(18) 0.0566(10) Uani 1 1 d . . . . .
H56 H 0.437734 0.041332 0.261916 0.068 Uiso 1 1 calc R U . . .
C28 C 0.2231(2) -0.13583(13) 0.22845(19) 0.0529(10) Uani 1 1 d . . . . .
H28 H 0.261029 -0.154183 0.251213 0.063 Uiso 1 1 calc R U . . .
C35 C -0.01165(19) -0.08938(16) 0.13671(17) 0.0608(11) Uani 1 1 d . . . . .
H35A H -0.012193 -0.122990 0.120153 0.091 Uiso 1 1 calc R U . . .
H35B H -0.053410 -0.072762 0.115129 0.091 Uiso 1 1 calc R U . . .
H35C H -0.005960 -0.091093 0.181322 0.091 Uiso 1 1 calc R U . . .
C123 C 0.10011(19) 0.53724(17) 0.25929(17) 0.0570(10) Uani 1 1 d . . . . .
H123 H 0.062437 0.556137 0.237310 0.068 Uiso 1 1 calc R U . . .
C122 C 0.09270(19) 0.48946(16) 0.27673(17) 0.0561(10) Uani 1 1 d . . . . .
H122 H 0.049783 0.475470 0.266533 0.067 Uiso 1 1 calc R U . . .
F7 F 0.30494(18) 0.28762(14) 0.44877(17) 0.1047(15) Uani 0.805(6) 1 d D U P C 1
C27 C 0.1911(2) -0.14827(13) 0.1672(2) 0.0589(11) Uani 1 1 d . . . . .
H27 H 0.207608 -0.174166 0.147896 0.071 Uiso 1 1 calc R U . . .
C86 C 0.5210(2) 0.34313(13) 0.18032(18) 0.0570(10) Uani 1 1 d . . . . .
H86A H 0.559679 0.364661 0.187720 0.086 Uiso 1 1 calc R U . . .
H86B H 0.532922 0.309156 0.172869 0.086 Uiso 1 1 calc R U . . .
H86C H 0.505714 0.343694 0.216820 0.086 Uiso 1 1 calc R U . . .
C22 C -0.0144(2) -0.13582(12) 0.42056(16) 0.0535(11) Uani 1 1 d . . . . .
H22A H -0.031391 -0.168800 0.425421 0.080 Uiso 1 1 calc R U . . .
H22B H -0.050288 -0.111548 0.412356 0.080 Uiso 1 1 calc R U . . .
H22C H 0.020567 -0.126750 0.458809 0.080 Uiso 1 1 calc R U . . .
C131 C 0.2567(2) 0.2619(2) 0.4604(2) 0.0501(12) Uani 0.805(6) 1 d D U P C 1
C132 C 0.2621(3) 0.2506(2) 0.52072(18) 0.0521(13) Uani 0.805(6) 1 d D U P C 1
H132 H 0.300491 0.259762 0.553608 0.062 Uiso 0.805(6) 1 calc R U P C 1
C46 C 0.2189(2) 0.17064(14) 0.18374(18) 0.0571(10) Uani 1 1 d . . . . .
H46A H 0.204614 0.137058 0.169068 0.086 Uiso 1 1 calc R U . . .
H46B H 0.260905 0.168968 0.217591 0.086 Uiso 1 1 calc R U . . .
H46C H 0.224664 0.190237 0.149377 0.086 Uiso 1 1 calc R U . . .
C96 C 0.2354(2) 0.38310(15) 0.12441(18) 0.0635(11) Uani 1 1 d . . . . .
H96A H 0.276487 0.365251 0.128262 0.095 Uiso 1 1 calc R U . . .
H96B H 0.215738 0.394435 0.081412 0.095 Uiso 1 1 calc R U . . .
H96C H 0.204538 0.360943 0.135539 0.095 Uiso 1 1 calc R U . . .
C136 C 0.2027(3) 0.2490(2) 0.41078(19) 0.0575(13) Uani 0.805(6) 1 d D U P C 1
H136 H 0.200190 0.257230 0.369322 0.069 Uiso 0.805(6) 1 calc R U P C 1
C34 C 0.0328(2) -0.05432(14) 0.05701(16) 0.0583(11) Uani 1 1 d . . . . .
H34A H 0.069944 -0.036576 0.050175 0.088 Uiso 1 1 calc R U . . .
H34B H -0.007919 -0.035405 0.038712 0.088 Uiso 1 1 calc R U . . .
H34C H 0.028466 -0.087047 0.037355 0.088 Uiso 1 1 calc R U . . .
C57 C 0.4089(2) -0.02631(16) 0.22390(18) 0.0583(10) Uani 1 1 d . . . . .
H57 H 0.451936 -0.040212 0.235045 0.070 Uiso 1 1 calc R U . . .
C97 C 0.18704(19) 0.45661(15) 0.16190(17) 0.0597(11) Uani 1 1 d . . . . .
H97A H 0.157044 0.436009 0.176428 0.090 Uiso 1 1 calc R U . . .
H97B H 0.165750 0.465467 0.118176 0.090 Uiso 1 1 calc R U . . .
H97C H 0.197691 0.486847 0.187065 0.090 Uiso 1 1 calc R U . . .
C109 C 0.5752(2) 0.56935(15) 0.4127(2) 0.0732(13) Uani 1 1 d . . . . .
H10A H 0.604572 0.544547 0.403817 0.110 Uiso 1 1 calc R U . . .
H10B H 0.530935 0.555286 0.404009 0.110 Uiso 1 1 calc R U . . .
H10C H 0.592272 0.579008 0.456616 0.110 Uiso 1 1 calc R U . . .
C63 C 0.3026(6) 0.0827(3) 0.4829(3) 0.055(2) Uani 0.520(9) 1 d D U P A 1
H63 H 0.319970 0.082274 0.527030 0.065 Uiso 0.520(9) 1 calc R U P A 1
C51 C 0.1912(2) 0.10539(16) -0.02907(17) 0.0604(11) Uani 1 1 d . . . . .
H51 H 0.211839 0.117405 -0.057778 0.072 Uiso 1 1 calc R U . . .
C52 C 0.2002(2) 0.05694(16) -0.00905(18) 0.0640(12) Uani 1 1 d . . . . .
H52 H 0.226136 0.035280 -0.024940 0.077 Uiso 1 1 calc R U . . .
C18 C 0.0985(2) 0.05921(12) 0.45869(15) 0.0660(13) Uani 1 1 d . . . . .
H18A H 0.104103 0.030635 0.486599 0.099 Uiso 1 1 calc R U . . .
H18B H 0.093226 0.089346 0.480812 0.099 Uiso 1 1 calc R U . . .
H18C H 0.137456 0.062503 0.444922 0.099 Uiso 1 1 calc R U . . .
C88 C 0.4915(2) 0.36121(13) 0.06757(18) 0.0649(12) Uani 1 1 d . . . . .
H88A H 0.530319 0.382754 0.076090 0.097 Uiso 1 1 calc R U . . .
H88B H 0.456986 0.373273 0.030650 0.097 Uiso 1 1 calc R U . . .
H88C H 0.503743 0.327307 0.060162 0.097 Uiso 1 1 calc R U . . .
C50 C 0.1525(2) 0.13610(14) -0.00747(17) 0.0598(11) Uani 1 1 d . . . . .
H50 H 0.145847 0.169378 -0.021795 0.072 Uiso 1 1 calc R U . . .
C99 C 0.4580(2) 0.44370(16) 0.43862(17) 0.0652(12) Uani 1 1 d . . . . .
H99A H 0.422590 0.463351 0.446065 0.098 Uiso 1 1 calc R U . . .
H99B H 0.500382 0.460301 0.457610 0.098 Uiso 1 1 calc R U . . .
H99C H 0.459043 0.410734 0.457070 0.098 Uiso 1 1 calc R U . . .
C114 C 0.3307(2) 0.54681(17) 0.46384(18) 0.0725(14) Uani 1 1 d . . . . .
H114 H 0.319867 0.514296 0.447752 0.087 Uiso 1 1 calc R U . . .
C112 C 0.3331(2) 0.75216(15) 0.2735(2) 0.0809(14) Uani 1 1 d . . . . .
H11A H 0.334991 0.774845 0.307830 0.121 Uiso 1 1 calc R U . . .
H11B H 0.288888 0.753273 0.242836 0.121 Uiso 1 1 calc R U . . .
H11C H 0.365802 0.762157 0.253702 0.121 Uiso 1 1 calc R U . . .
C108 C 0.6406(2) 0.63630(17) 0.3839(2) 0.0698(12) Uani 1 1 d . . . . .
H10D H 0.658998 0.645890 0.427688 0.105 Uiso 1 1 calc R U . . .
H10E H 0.637559 0.665564 0.357471 0.105 Uiso 1 1 calc R U . . .
H10F H 0.669391 0.611596 0.373874 0.105 Uiso 1 1 calc R U . . .
C43 C -0.0684(2) 0.07369(16) 0.0885(2) 0.0773(14) Uani 1 1 d . . . . .
H43A H -0.084133 0.082119 0.044131 0.116 Uiso 1 1 calc R U . . .
H43B H -0.099346 0.050586 0.097895 0.116 Uiso 1 1 calc R U . . .
H43C H -0.024784 0.058138 0.098599 0.116 Uiso 1 1 calc R U . . .
C100 C 0.4984(2) 0.40532(19) 0.35777(19) 0.0777(14) Uani 1 1 d . . . . .
H10G H 0.495482 0.372201 0.374502 0.117 Uiso 1 1 calc R U . . .
H10H H 0.542005 0.419445 0.378717 0.117 Uiso 1 1 calc R U . . .
H10I H 0.491630 0.402929 0.313010 0.117 Uiso 1 1 calc R U . . .
C15 C -0.0297(9) 0.2428(6) 0.3933(3) 0.051(3) Uani 0.274(10) 1 d D U P D 1
H15A H 0.017012 0.252224 0.405874 0.077 Uiso 0.274(10) 1 calc R U P D 1
H15B H -0.035736 0.215976 0.420207 0.077 Uiso 0.274(10) 1 calc R U P D 1
H15C H -0.056248 0.271458 0.397150 0.077 Uiso 0.274(10) 1 calc R U P D 1
C117 C 0.3624(2) 0.64122(16) 0.50901(19) 0.0692(12) Uani 1 1 d . . . . .
H117 H 0.373077 0.673964 0.524296 0.083 Uiso 1 1 calc R U . . .
C133 C 0.2112(3) 0.2259(3) 0.5332(2) 0.0631(13) Uani 0.805(6) 1 d D U P C 1
H133 H 0.213978 0.217991 0.574821 0.076 Uiso 0.805(6) 1 calc R U P C 1
C31 C 0.3103(2) -0.07133(18) 0.33370(19) 0.0725(13) Uani 1 1 d . . . . .
H31A H 0.332715 -0.098954 0.320678 0.109 Uiso 1 1 calc R U . . .
H31B H 0.332752 -0.063851 0.377653 0.109 Uiso 1 1 calc R U . . .
H31C H 0.311415 -0.042055 0.308424 0.109 Uiso 1 1 calc R U . . .
C135 C 0.1517(3) 0.2232(2) 0.4238(2) 0.0696(15) Uani 0.805(6) 1 d D U P C 1
H135 H 0.113918 0.212933 0.390920 0.084 Uiso 0.805(6) 1 calc R U P C 1
C44 C -0.1315(2) 0.14485(18) 0.1114(2) 0.0776(13) Uani 1 1 d . . . . .
H44A H -0.127678 0.175438 0.135640 0.116 Uiso 1 1 calc R U . . .
H44B H -0.162255 0.122188 0.121973 0.116 Uiso 1 1 calc R U . . .
H44C H -0.148081 0.152689 0.066920 0.116 Uiso 1 1 calc R U . . .
C116 C 0.3195(2) 0.61370(19) 0.5290(2) 0.0757(13) Uani 1 1 d . . . . .
H116 H 0.300229 0.627272 0.557879 0.091 Uiso 1 1 calc R U . . .
C84 C 0.5367(3) 0.54187(14) 0.0842(2) 0.102(2) Uani 1 1 d . . . . .
H84A H 0.549601 0.572619 0.068131 0.153 Uiso 1 1 calc R U . . .
H84B H 0.529584 0.515799 0.052671 0.153 Uiso 1 1 calc R U . . .
H84C H 0.571782 0.531691 0.121862 0.153 Uiso 1 1 calc R U . . .
C126 C 0.2688(3) 0.5534(2) 0.0991(3) 0.0613(19) Uani 0.641(12) 1 d D U P B 1
H126 H 0.306072 0.532770 0.116763 0.074 Uiso 0.641(12) 1 calc R U P B 1
C128 C 0.1812(4) 0.5822(3) 0.0117(3) 0.070(2) Uani 0.641(12) 1 d D U P B 1
H128 H 0.156368 0.579954 -0.031186 0.084 Uiso 0.641(12) 1 calc R U P B 1
C115 C 0.3043(3) 0.5662(2) 0.5072(2) 0.0903(17) Uani 1 1 d . . . . .
H115 H 0.275462 0.546625 0.522002 0.108 Uiso 1 1 calc R U . . .
C82 C 0.5860(4) 0.7553(3) 0.2276(3) 0.067(2) Uani 0.654(8) 1 d D U P E 1
H82A H 0.613932 0.781734 0.219888 0.101 Uiso 0.654(8) 1 calc R U P E 1
H82B H 0.611182 0.735944 0.263923 0.101 Uiso 0.654(8) 1 calc R U P E 1
H82C H 0.547324 0.769888 0.235326 0.101 Uiso 0.654(8) 1 calc R U P E 1
C17 C -0.0485(9) 0.2669(5) 0.2822(7) 0.055(3) Uani 0.274(10) 1 d D U P D 1
H17A H -0.074910 0.294909 0.288601 0.083 Uiso 0.274(10) 1 calc R U P D 1
H17B H -0.066233 0.255326 0.239125 0.083 Uiso 0.274(10) 1 calc R U P D 1
H17C H -0.002650 0.277455 0.290593 0.083 Uiso 0.274(10) 1 calc R U P D 1
C32 C 0.2391(3) -0.12921(18) 0.3679(2) 0.0846(15) Uani 1 1 d . . . . .
H32A H 0.193565 -0.140050 0.361260 0.127 Uiso 1 1 calc R U . . .
H32B H 0.258945 -0.118976 0.411349 0.127 Uiso 1 1 calc R U . . .
H32C H 0.264602 -0.156628 0.358661 0.127 Uiso 1 1 calc R U . . .
C134 C 0.1566(3) 0.2127(2) 0.4848(3) 0.0687(15) Uani 0.805(6) 1 d D U P C 1
H134 H 0.121293 0.195936 0.493408 0.082 Uiso 0.805(6) 1 calc R U P C 1
C16 C -0.1235(5) 0.2065(6) 0.3089(9) 0.075(4) Uani 0.274(10) 1 d D U P D 1
H16A H -0.128287 0.185219 0.342255 0.113 Uiso 0.274(10) 1 calc R U P D 1
H16B H -0.134587 0.187631 0.270000 0.113 Uiso 0.274(10) 1 calc R U P D 1
H16C H -0.153342 0.234975 0.303550 0.113 Uiso 0.274(10) 1 calc R U P D 1
C83 C 0.4166(3) 0.56308(13) 0.04036(16) 0.103(2) Uani 1 1 d . . . . .
H83A H 0.375279 0.567495 0.049933 0.154 Uiso 1 1 calc R U . . .
H83B H 0.411538 0.535998 0.010382 0.154 Uiso 1 1 calc R U . . .
H83C H 0.427380 0.593771 0.022524 0.154 Uiso 1 1 calc R U . . .
C111 C 0.2943(2) 0.6813(2) 0.3237(2) 0.0912(16) Uani 1 1 d . . . . .
H11D H 0.305221 0.647599 0.339959 0.137 Uiso 1 1 calc R U . . .
H11E H 0.251931 0.680917 0.290304 0.137 Uiso 1 1 calc R U . . .
H11F H 0.291271 0.703139 0.357252 0.137 Uiso 1 1 calc R U . . .
C127 C 0.2345(3) 0.5512(3) 0.0358(3) 0.0687(19) Uani 0.641(12) 1 d D U P B 1
H127 H 0.247509 0.528640 0.009567 0.082 Uiso 0.641(12) 1 calc R U P B 1
C142 C 0.2516(4) 0.7418(5) -0.0145(3) 0.114(3) Uani 0.604(6) 1 d D U P F 1
H142 H 0.216888 0.746819 -0.052370 0.137 Uiso 0.604(6) 1 calc R U P F 1
C61 C 0.2327(4) 0.1199(3) 0.3891(3) 0.052(2) Uani 0.520(9) 1 d D U P A 1
H61 H 0.202555 0.144915 0.368243 0.062 Uiso 0.520(9) 1 calc R U P A 1
C140 C 0.3515(5) 0.7010(5) 0.0440(5) 0.129(3) Uani 0.604(6) 1 d D U P F 1
H140 H 0.384256 0.676836 0.045233 0.155 Uiso 0.604(6) 1 calc R U P F 1
C141 C 0.3091(5) 0.7168(5) -0.0134(4) 0.120(3) Uani 0.604(6) 1 d D U P F 1
H141 H 0.319200 0.710715 -0.050775 0.144 Uiso 0.604(6) 1 calc R U P F 1
C130 C 0.1973(4) 0.6185(3) 0.1121(2) 0.069(2) Uani 0.641(12) 1 d D U P B 1
H130 H 0.185579 0.641817 0.138215 0.083 Uiso 0.641(12) 1 calc R U P B 1
C62 C 0.2583(5) 0.1190(3) 0.4539(3) 0.056(2) Uani 0.520(9) 1 d D U P A 1
H62 H 0.245123 0.143352 0.477910 0.067 Uiso 0.520(9) 1 calc R U P A 1
C80 C 0.6283(3) 0.7023(3) 0.1587(4) 0.086(2) Uani 0.654(8) 1 d D U P E 1
H80A H 0.654161 0.730533 0.151963 0.130 Uiso 0.654(8) 1 calc R U P E 1
H80B H 0.615606 0.681262 0.121597 0.130 Uiso 0.654(8) 1 calc R U P E 1
H80C H 0.654851 0.683068 0.194543 0.130 Uiso 0.654(8) 1 calc R U P E 1
C81 C 0.5243(4) 0.7488(3) 0.1135(3) 0.086(2) Uani 0.654(8) 1 d D U P E 1
H81A H 0.483260 0.761258 0.118846 0.128 Uiso 0.654(8) 1 calc R U P E 1
H81B H 0.513735 0.725907 0.078142 0.128 Uiso 0.654(8) 1 calc R U P E 1
H81C H 0.549973 0.776702 0.105645 0.128 Uiso 0.654(8) 1 calc R U P E 1
F8 F 0.1909(3) 0.7833(3) 0.0392(3) 0.175(3) Uani 0.604(6) 1 d D U P F 1
C64 C 0.3220(5) 0.0472(3) 0.4490(3) 0.068(2) Uani 0.520(9) 1 d D U P A 1
H64 H 0.352620 0.022373 0.469531 0.082 Uiso 0.520(9) 1 calc R U P A 1
C129 C 0.1631(4) 0.6167(4) 0.0488(3) 0.078(2) Uani 0.641(12) 1 d D U P B 1
H129 H 0.127563 0.638878 0.031039 0.094 Uiso 0.641(12) 1 calc R U P B 1
C65 C 0.2965(5) 0.0478(3) 0.3843(3) 0.058(2) Uani 0.520(9) 1 d D U P A 1
H65 H 0.309579 0.023666 0.360022 0.069 Uiso 0.520(9) 1 calc R U P A 1
C138 C 0.2952(4) 0.7522(4) 0.0971(3) 0.125(3) Uani 0.604(6) 1 d D U P F 1
H138 H 0.293617 0.769114 0.133396 0.150 Uiso 0.604(6) 1 calc R U P F 1
C17A C -0.0156(4) 0.27202(18) 0.3136(4) 0.0638(18) Uani 0.726(10) 1 d D U P D 2
H17D H -0.043200 0.301224 0.312495 0.096 Uiso 0.726(10) 1 calc R U P D 2
H17E H -0.007418 0.268589 0.273564 0.096 Uiso 0.726(10) 1 calc R U P D 2
H17F H 0.026558 0.275893 0.346856 0.096 Uiso 0.726(10) 1 calc R U P D 2
C16A C -0.1189(3) 0.2227(3) 0.2759(3) 0.0705(19) Uani 0.726(10) 1 d D U P D 2
H16D H -0.143117 0.193714 0.283277 0.106 Uiso 0.726(10) 1 calc R U P D 2
H16E H -0.112877 0.219842 0.234884 0.106 Uiso 0.726(10) 1 calc R U P D 2
H16F H -0.143849 0.252840 0.277448 0.106 Uiso 0.726(10) 1 calc R U P D 2
C15A C -0.0605(4) 0.2311(2) 0.3894(2) 0.0532(17) Uani 0.726(10) 1 d D U P D 2
H15D H -0.088597 0.204310 0.395934 0.080 Uiso 0.726(10) 1 calc R U P D 2
H15E H -0.081358 0.263107 0.391387 0.080 Uiso 0.726(10) 1 calc R U P D 2
H15F H -0.017393 0.229655 0.421736 0.080 Uiso 0.726(10) 1 calc R U P D 2
C62A C 0.2996(7) 0.1279(3) 0.4480(3) 0.078(3) Uani 0.480(9) 1 d D U P A 2
H62A H 0.317270 0.157769 0.468805 0.094 Uiso 0.480(9) 1 calc R U P A 2
C61A C 0.2719(6) 0.1272(3) 0.3837(3) 0.070(3) Uani 0.480(9) 1 d D U P A 2
H61A H 0.267521 0.156992 0.360418 0.084 Uiso 0.480(9) 1 calc R U P A 2
C65A C 0.2499(7) 0.0404(3) 0.3868(4) 0.086(3) Uani 0.480(9) 1 d D U P A 2
H65A H 0.230186 0.011109 0.365872 0.104 Uiso 0.480(9) 1 calc R U P A 2
C64A C 0.2785(7) 0.0411(3) 0.4513(4) 0.090(3) Uani 0.480(9) 1 d D U P A 2
H64A H 0.282219 0.011258 0.474399 0.108 Uiso 0.480(9) 1 calc R U P A 2
C60A C 0.2510(8) 0.0834(3) 0.3543(3) 0.065(3) Uani 0.480(9) 1 d D U P A 2
C63A C 0.3012(9) 0.0849(3) 0.4817(3) 0.079(3) Uani 0.480(9) 1 d D U P A 2
H63A H 0.318140 0.085561 0.525799 0.095 Uiso 0.480(9) 1 calc R U P A 2
C81A C 0.5103(5) 0.7643(4) 0.1508(7) 0.083(3) Uani 0.346(8) 1 d D U P E 2
H81D H 0.527931 0.791698 0.132331 0.125 Uiso 0.346(8) 1 calc R U P E 2
H81E H 0.499227 0.776451 0.187078 0.125 Uiso 0.346(8) 1 calc R U P E 2
H81F H 0.470621 0.751087 0.120050 0.125 Uiso 0.346(8) 1 calc R U P E 2
C80A C 0.6012(7) 0.7211(5) 0.1251(5) 0.073(3) Uani 0.346(8) 1 d D U P E 2
H80D H 0.628779 0.691288 0.131638 0.109 Uiso 0.346(8) 1 calc R U P E 2
H80E H 0.629193 0.750594 0.130562 0.109 Uiso 0.346(8) 1 calc R U P E 2
H80F H 0.569759 0.720738 0.082907 0.109 Uiso 0.346(8) 1 calc R U P E 2
C82A C 0.6110(7) 0.7398(6) 0.2355(4) 0.065(3) Uani 0.346(8) 1 d D U P E 2
H82D H 0.644896 0.714583 0.252528 0.097 Uiso 0.346(8) 1 calc R U P E 2
H82E H 0.585691 0.745134 0.264286 0.097 Uiso 0.346(8) 1 calc R U P E 2
H82F H 0.632092 0.770931 0.229859 0.097 Uiso 0.346(8) 1 calc R U P E 2
C226 C 0.2441(10) 0.5502(3) 0.1138(6) 0.093(4) Uani 0.359(12) 1 d D U P B 2
H226 H 0.266419 0.521609 0.134532 0.111 Uiso 0.359(12) 1 calc R U P B 2
C230 C 0.2284(11) 0.6383(4) 0.1132(5) 0.095(4) Uani 0.359(12) 1 d D U P B 2
H230 H 0.237121 0.669210 0.134341 0.114 Uiso 0.359(12) 1 calc R U P B 2
C227 C 0.2068(10) 0.5479(3) 0.0512(6) 0.094(4) Uani 0.359(12) 1 d D U P B 2
H227 H 0.197465 0.516801 0.030696 0.113 Uiso 0.359(12) 1 calc R U P B 2
C225 C 0.2484(12) 0.5944(4) 0.1455(5) 0.088(4) Uani 0.359(12) 1 d D U P B 2
C228 C 0.1833(13) 0.5912(4) 0.0190(6) 0.093(4) Uani 0.359(12) 1 d D U P B 2
H228 H 0.158810 0.589971 -0.024017 0.112 Uiso 0.359(12) 1 calc R U P B 2
C229 C 0.1956(11) 0.6365(3) 0.0496(5) 0.099(4) Uani 0.359(12) 1 d D U P B 2
H229 H 0.181493 0.666330 0.027076 0.119 Uiso 0.359(12) 1 calc R U P B 2
C137 C 0.2467(4) 0.7589(5) 0.0412(3) 0.117(2) Uani 0.604(6) 1 d D U P F 1
C139 C 0.3468(5) 0.7200(5) 0.0990(4) 0.133(3) Uani 0.604(6) 1 d D U P F 1
H139 H 0.378148 0.711118 0.137675 0.160 Uiso 0.604(6) 1 calc R U P F 1
C238 C 0.2698(5) 0.7298(5) -0.0162(4) 0.083(3) Uani 0.396(6) 1 d D U P F 2
H238 H 0.255751 0.737853 -0.059235 0.099 Uiso 0.396(6) 1 calc R U P F 2
C237 C 0.3297(6) 0.7066(5) 0.0108(4) 0.076(3) Uani 0.396(6) 1 d D U P F 2
C242 C 0.3514(5) 0.6948(4) 0.0736(3) 0.065(2) Uani 0.396(6) 1 d D U P F 2
H242 H 0.392591 0.678679 0.091630 0.078 Uiso 0.396(6) 1 calc R U P F 2
F8A F 0.3652(5) 0.6915(4) -0.0252(4) 0.171(4) Uani 0.396(6) 1 d D U P F 2
C241 C 0.3119(5) 0.7069(4) 0.1092(4) 0.083(3) Uani 0.396(6) 1 d D U P F 2
H241 H 0.326399 0.699217 0.152360 0.100 Uiso 0.396(6) 1 calc R U P F 2
C239 C 0.2304(5) 0.7412(5) 0.0205(5) 0.094(3) Uani 0.396(6) 1 d D U P F 2
H239 H 0.188763 0.756714 0.002337 0.113 Uiso 0.396(6) 1 calc R U P F 2
C240 C 0.2517(5) 0.7301(5) 0.0838(5) 0.097(3) Uani 0.396(6) 1 d D U P F 2
H240 H 0.225222 0.738279 0.109101 0.117 Uiso 0.396(6) 1 calc R U P F 2
F7A F 0.1279(8) 0.1914(6) 0.5242(7) 0.119(6) Uani 0.195(6) 1 d D U P C 2
C231 C 0.1756(9) 0.2019(9) 0.4973(7) 0.091(5) Uani 0.195(6) 1 d D U P C 2
C236 C 0.2281(12) 0.2316(14) 0.5300(8) 0.087(5) Uani 0.195(6) 1 d D U P C 2
H236 H 0.237202 0.236811 0.573350 0.104 Uiso 0.195(6) 1 calc R U P C 2
C232 C 0.1530(11) 0.2034(11) 0.4325(6) 0.093(5) Uani 0.195(6) 1 d D U P C 2
H232 H 0.113861 0.186261 0.410089 0.111 Uiso 0.195(6) 1 calc R U P C 2
C233 C 0.1880(14) 0.2299(11) 0.4009(8) 0.093(5) Uani 0.195(6) 1 d D U P C 2
H233 H 0.172638 0.231267 0.356705 0.111 Uiso 0.195(6) 1 calc R U P C 2
C235 C 0.2673(12) 0.2537(12) 0.4985(11) 0.087(5) Uani 0.195(6) 1 d D U P C 2
H235 H 0.308536 0.268053 0.520999 0.104 Uiso 0.195(6) 1 calc R U P C 2
C234 C 0.2455(14) 0.2546(12) 0.4338(11) 0.091(5) Uani 0.195(6) 1 d D U P C 2
H234 H 0.270039 0.272037 0.412023 0.109 Uiso 0.195(6) 1 calc R U P C 2

loop_
_atom_site_aniso_label
_atom_site_aniso_U_11
_atom_site_aniso_U_22
_atom_site_aniso_U_33
_atom_site_aniso_U_23
_atom_site_aniso_U_13
_atom_site_aniso_U_12
Ca1 0.0324(4) 0.0252(3) 0.0310(3) 0.0049(2) 0.0145(3) 0.0054(3)
Ca2 0.0322(4) 0.0277(3) 0.0304(3) -0.0027(2) 0.0107(3) -0.0054(3)
F1 0.0441(12) 0.0564(12) 0.0367(10) -0.0002(9) 0.0176(9) 0.0053(10)
O1 0.0404(13) 0.0198(10) 0.0272(10) 0.0029(8) 0.0148(9) 0.0034(9)
F2 0.0347(12) 0.0719(14) 0.0457(11) 0.0043(10) 0.0174(9) 0.0141(10)
F3 0.0482(13) 0.0732(14) 0.0402(11) -0.0127(10) 0.0104(10) -0.0057(11)
F5 0.0346(12) 0.0866(16) 0.0550(12) -0.0093(11) 0.0173(10) -0.0168(11)
F4 0.0473(13) 0.0735(14) 0.0441(11) 0.0102(10) 0.0153(10) -0.0051(11)
O2 0.0629(16) 0.0211(10) 0.0275(11) -0.0030(8) 0.0199(11) -0.0067(10)
N4 0.0293(14) 0.0240(12) 0.0229(12) -0.0038(10) 0.0081(10) -0.0036(10)
F6 0.0538(15) 0.0974(18) 0.0557(14) 0.0205(13) -0.0029(12) 0.0076(13)
N2 0.0351(15) 0.0235(12) 0.0260(12) 0.0061(10) 0.0135(11) 0.0043(11)
N1 0.0316(15) 0.0225(12) 0.0308(13) 0.0009(10) 0.0106(11) 0.0034(11)
N3 0.0372(16) 0.0237(12) 0.0293(13) 0.0018(10) 0.0079(12) -0.0029(11)
C13 0.0329(17) 0.0186(13) 0.0224(14) -0.0029(11) 0.0084(13) 0.0012(12)
C78 0.0392(19) 0.0200(14) 0.0232(14) 0.0044(11) 0.0085(13) -0.0020(13)
C1 0.0332(18) 0.0197(13) 0.0222(14) 0.0022(11) 0.0067(13) -0.0016(12)
C2 0.0247(16) 0.0271(15) 0.0228(14) -0.0008(12) 0.0047(12) 0.0020(12)
C10 0.0352(18) 0.0253(15) 0.0255(14) -0.0032(12) 0.0098(13) 0.0006(13)
C77 0.0241(16) 0.0261(14) 0.0221(14) 0.0031(11) 0.0042(12) 0.0006(12)
C36 0.0392(19) 0.0244(15) 0.0269(15) 0.0030(12) 0.0158(14) 0.0091(13)
C6 0.0385(19) 0.0247(15) 0.0223(14) 0.0022(12) 0.0095(13) 0.0002(13)
C12 0.0250(16) 0.0262(14) 0.0222(14) -0.0002(11) 0.0066(12) 0.0000(12)
C101 0.0352(18) 0.0223(14) 0.0234(14) 0.0002(11) 0.0119(13) -0.0064(13)
C11 0.0338(18) 0.0241(14) 0.0239(14) 0.0020(12) 0.0078(13) 0.0031(13)
C5 0.042(2) 0.0290(15) 0.0252(15) 0.0010(12) 0.0140(14) 0.0015(14)
C66 0.053(2) 0.0195(14) 0.0235(15) -0.0017(12) 0.0075(15) 0.0010(14)
C76 0.0395(19) 0.0261(15) 0.0245(14) -0.0018(12) 0.0077(13) -0.0061(14)
C67 0.0371(19) 0.0232(15) 0.0270(15) 0.0010(12) 0.0025(14) -0.0042(13)
C106 0.0392(19) 0.0291(15) 0.0266(15) -0.0009(12) 0.0120(14) -0.0083(14)
C37 0.043(2) 0.0248(15) 0.0326(16) 0.0020(13) 0.0184(15) 0.0043(14)
C9 0.0392(19) 0.0276(15) 0.0259(15) -0.0039(12) 0.0135(14) 0.0011(14)
C75 0.042(2) 0.0327(16) 0.0271(15) 0.0081(13) 0.0128(14) -0.0031(14)
C8 0.0383(19) 0.0227(14) 0.0226(14) -0.0016(11) 0.0065(13) -0.0011(13)
C4 0.0380(19) 0.0239(15) 0.0279(15) -0.0003(12) 0.0096(14) -0.0018(13)
C48 0.037(2) 0.0455(19) 0.0276(16) -0.0015(14) 0.0102(14) 0.0027(16)
C14 0.047(2) 0.0367(16) 0.0385(17) 0.0005(14) 0.0171(15) 0.0149(15)
C25 0.043(2) 0.0270(16) 0.0439(19) -0.0052(14) 0.0210(16) -0.0058(15)
C102 0.043(2) 0.0216(15) 0.0368(17) -0.0002(13) 0.0148(15) -0.0023(14)
C24 0.0324(18) 0.0222(14) 0.0397(17) 0.0015(13) 0.0176(15) 0.0029(13)
C7 0.065(2) 0.0231(15) 0.0246(15) -0.0005(12) 0.0193(16) 0.0023(15)
C41 0.047(2) 0.0312(16) 0.0264(15) 0.0014(13) 0.0131(15) 0.0084(15)
C54 0.0318(19) 0.054(2) 0.0365(18) 0.0067(16) 0.0179(15) 0.0092(17)
C60 0.037(4) 0.039(3) 0.027(3) -0.003(3) 0.019(2) 0.013(3)
C119 0.0250(18) 0.064(2) 0.0350(17) -0.0118(17) 0.0106(15) -0.0055(17)
C71 0.069(3) 0.0278(16) 0.0253(16) 0.0009(13) 0.0160(17) -0.0008(16)
C89 0.0366(19) 0.0229(14) 0.0387(17) -0.0004(13) 0.0149(15) -0.0031(13)
C20 0.053(2) 0.0234(15) 0.0458(19) -0.0066(14) 0.0269(17) -0.0091(15)
C70 0.062(2) 0.0250(15) 0.0300(16) -0.0016(13) 0.0162(16) -0.0011(15)
C120 0.032(2) 0.056(2) 0.0370(18) -0.0012(16) 0.0069(15) 0.0044(17)
C69 0.044(2) 0.0252(15) 0.0319(16) -0.0018(13) 0.0058(15) 0.0016(14)
C3 0.0370(19) 0.0206(14) 0.0314(16) -0.0021(12) 0.0086(14) 0.0020(13)
C73 0.059(2) 0.0248(15) 0.0270(16) 0.0039(12) 0.0183(16) 0.0040(15)
C90 0.039(2) 0.0323(17) 0.0419(18) 0.0047(14) 0.0150(16) -0.0017(15)
C38 0.063(3) 0.0245(16) 0.0384(18) 0.0059(14) 0.0281(18) 0.0016(16)
C85 0.056(2) 0.0231(15) 0.051(2) 0.0029(14) 0.0231(18) 0.0027(16)
C59 0.034(2) 0.056(2) 0.0419(19) -0.0049(16) 0.0146(16) -0.0031(17)
C107 0.0347(19) 0.0437(19) 0.0311(16) -0.0025(14) 0.0081(14) -0.0029(15)
C105 0.050(2) 0.0365(18) 0.0276(16) -0.0045(14) 0.0088(15) -0.0135(16)
C45 0.050(2) 0.0257(15) 0.0436(19) 0.0005(14) 0.0212(17) -0.0017(15)
C68 0.041(2) 0.0211(14) 0.0363(17) 0.0013(13) 0.0065(15) -0.0043(14)
C74 0.054(2) 0.0364(17) 0.0272(16) 0.0068(13) 0.0218(16) 0.0025(16)
C94 0.0347(19) 0.0318(17) 0.0465(19) -0.0097(14) 0.0144(16) -0.0037(15)
C29 0.036(2) 0.0325(17) 0.051(2) 0.0084(15) 0.0202(17) 0.0100(15)
C103 0.065(3) 0.0238(16) 0.0437(19) -0.0055(14) 0.0291(19) -0.0011(16)
C110 0.046(2) 0.0295(17) 0.049(2) -0.0026(15) 0.0117(17) 0.0072(16)
C124 0.051(2) 0.053(2) 0.042(2) -0.0024(17) 0.0166(18) 0.0060(19)
C104 0.069(3) 0.0301(17) 0.0286(17) -0.0072(14) 0.0156(18) -0.0122(17)
C40 0.052(2) 0.0399(19) 0.0287(16) 0.0053(14) 0.0102(16) 0.0131(17)
C55 0.041(2) 0.044(2) 0.051(2) 0.0026(17) 0.0166(18) -0.0023(17)
C33 0.056(2) 0.0370(18) 0.0334(17) -0.0080(14) 0.0087(17) 0.0028(17)
C42 0.036(2) 0.050(2) 0.0298(16) 0.0020(15) 0.0074(15) 0.0037(16)
C79 0.073(3) 0.060(2) 0.0395(18) -0.0004(16) 0.0219(18) -0.033(2)
C95 0.033(2) 0.048(2) 0.0434(19) -0.0124(16) 0.0043(16) -0.0046(16)
C113 0.040(2) 0.066(2) 0.0309(17) 0.0117(17) 0.0074(16) -0.0040(19)
C47 0.066(3) 0.0379(19) 0.058(2) -0.0059(17) 0.017(2) -0.0022(19)
C49 0.064(3) 0.042(2) 0.0375(19) -0.0091(16) 0.0132(18) 0.0000(18)
C21 0.068(3) 0.0242(16) 0.059(2) 0.0046(15) 0.030(2) -0.0022(17)
C30 0.037(2) 0.053(2) 0.049(2) 0.0119(17) 0.0129(17) 0.0149(17)
C98 0.046(2) 0.054(2) 0.0401(19) 0.0191(17) 0.0016(17) -0.0090(19)
C121 0.045(2) 0.065(2) 0.044(2) -0.0041(18) 0.0146(18) -0.006(2)
C39 0.076(3) 0.0323(18) 0.0289(17) 0.0090(14) 0.0211(19) 0.0167(18)
C53 0.063(3) 0.050(2) 0.048(2) 0.0082(17) 0.025(2) 0.020(2)
C91 0.055(3) 0.0386(19) 0.058(2) 0.0154(17) 0.025(2) 0.0033(18)
C87 0.062(3) 0.0262(17) 0.067(2) -0.0088(16) 0.018(2) 0.0009(17)
C93 0.038(2) 0.0375(19) 0.070(3) -0.0070(18) 0.0197(19) -0.0103(16)
C92 0.052(3) 0.0359(19) 0.077(3) 0.0063(19) 0.034(2) -0.0103(18)
C26 0.060(3) 0.042(2) 0.058(2) -0.0170(17) 0.031(2) -0.0050(19)
C72 0.117(4) 0.0262(17) 0.0354(19) 0.0002(14) 0.040(2) -0.002(2)
C118 0.068(3) 0.049(2) 0.053(2) 0.0192(19) 0.014(2) -0.004(2)
C58 0.052(3) 0.051(2) 0.060(2) -0.0021(18) 0.025(2) 0.009(2)
C23 0.058(3) 0.043(2) 0.066(2) -0.0111(18) 0.027(2) -0.0184(19)
C19 0.127(4) 0.0292(18) 0.071(3) 0.0055(17) 0.079(3) 0.007(2)
C125 0.023(3) 0.077(4) 0.034(3) 0.025(3) 0.006(2) 0.006(3)
C56 0.033(2) 0.067(3) 0.068(3) 0.007(2) 0.0126(19) -0.009(2)
C28 0.048(2) 0.039(2) 0.079(3) 0.0069(19) 0.029(2) 0.0132(18)
C35 0.045(2) 0.094(3) 0.044(2) 0.006(2) 0.0139(19) 0.008(2)
C123 0.037(2) 0.083(3) 0.047(2) -0.007(2) 0.0071(18) 0.015(2)
C122 0.030(2) 0.085(3) 0.051(2) -0.010(2) 0.0101(18) -0.007(2)
F7 0.092(3) 0.117(3) 0.110(3) 0.014(2) 0.040(2) -0.030(2)
C27 0.063(3) 0.036(2) 0.094(3) -0.014(2) 0.047(3) 0.003(2)
C86 0.056(3) 0.038(2) 0.075(3) 0.0064(18) 0.017(2) 0.0124(19)
C22 0.087(3) 0.0308(18) 0.060(2) -0.0031(16) 0.047(2) -0.0126(19)
C131 0.057(3) 0.049(2) 0.045(2) 0.002(2) 0.017(2) -0.005(2)
C132 0.064(3) 0.041(2) 0.046(2) 0.001(2) 0.010(2) 0.009(2)
C46 0.051(3) 0.053(2) 0.069(3) -0.014(2) 0.022(2) -0.0006(19)
C96 0.059(3) 0.068(3) 0.061(2) -0.031(2) 0.014(2) -0.007(2)
C136 0.062(3) 0.050(3) 0.050(2) -0.007(2) 0.003(2) -0.006(2)
C34 0.071(3) 0.057(2) 0.042(2) -0.0013(18) 0.011(2) -0.015(2)
C57 0.035(2) 0.073(3) 0.068(3) 0.009(2) 0.019(2) 0.012(2)
C97 0.047(2) 0.078(3) 0.046(2) -0.016(2) 0.0012(18) 0.011(2)
C109 0.086(4) 0.062(3) 0.089(3) 0.026(2) 0.052(3) 0.028(2)
C63 0.059(4) 0.065(4) 0.040(3) 0.008(3) 0.016(3) 0.015(3)
C51 0.063(3) 0.076(3) 0.047(2) 0.003(2) 0.024(2) -0.014(2)
C52 0.067(3) 0.080(3) 0.058(2) 0.004(2) 0.038(2) 0.022(2)
C18 0.123(4) 0.0292(18) 0.0265(18) -0.0024(14) -0.004(2) 0.000(2)
C88 0.109(4) 0.0313(19) 0.071(3) -0.0005(18) 0.052(3) 0.007(2)
C50 0.087(3) 0.041(2) 0.048(2) -0.0049(17) 0.016(2) -0.017(2)
C99 0.067(3) 0.077(3) 0.043(2) 0.012(2) 0.006(2) 0.005(2)
C114 0.083(3) 0.088(3) 0.056(2) -0.016(2) 0.035(2) -0.046(3)
C112 0.078(4) 0.054(3) 0.089(3) 0.016(2) -0.005(3) 0.010(2)
C108 0.040(2) 0.086(3) 0.084(3) -0.021(2) 0.021(2) -0.009(2)
C43 0.091(4) 0.068(3) 0.089(3) -0.028(2) 0.052(3) -0.026(3)
C100 0.041(3) 0.136(4) 0.056(3) 0.015(3) 0.016(2) -0.003(3)
C15 0.068(7) 0.037(6) 0.049(5) -0.002(5) 0.019(5) 0.023(6)
C117 0.087(4) 0.052(2) 0.059(3) 0.014(2) 0.008(2) 0.003(2)
C133 0.079(3) 0.049(3) 0.066(3) 0.008(2) 0.030(2) 0.016(3)
C31 0.053(3) 0.103(4) 0.059(3) 0.000(2) 0.014(2) -0.008(3)
C135 0.057(3) 0.054(3) 0.083(3) -0.009(2) -0.001(3) 0.003(2)
C44 0.043(3) 0.094(3) 0.095(3) 0.022(3) 0.021(2) 0.014(2)
C116 0.081(4) 0.095(4) 0.053(3) -0.005(3) 0.025(3) -0.001(3)
C84 0.212(7) 0.032(2) 0.126(4) -0.005(2) 0.144(5) -0.001(3)
C126 0.043(3) 0.073(4) 0.054(3) 0.022(3) -0.005(2) -0.005(3)
C128 0.046(3) 0.100(4) 0.052(3) 0.019(3) -0.001(3) 0.006(3)
C115 0.093(4) 0.128(5) 0.064(3) -0.025(3) 0.046(3) -0.052(3)
C82 0.098(5) 0.055(4) 0.052(3) -0.006(3) 0.027(3) -0.038(4)
C17 0.064(6) 0.044(5) 0.060(5) 0.008(5) 0.023(5) 0.033(5)
C32 0.083(4) 0.099(4) 0.070(3) 0.037(3) 0.022(3) 0.012(3)
C134 0.065(3) 0.055(3) 0.091(3) 0.007(2) 0.031(2) 0.002(2)
C16 0.057(6) 0.073(6) 0.080(7) -0.014(6) -0.002(6) 0.031(6)
C83 0.232(7) 0.032(2) 0.0221(19) 0.0027(16) 0.007(3) -0.014(3)
C111 0.054(3) 0.121(4) 0.091(4) 0.029(3) 0.013(3) -0.004(3)
C127 0.051(3) 0.084(4) 0.059(3) 0.014(3) -0.001(3) -0.010(3)
C142 0.085(5) 0.154(6) 0.107(4) -0.027(4) 0.036(4) 0.014(4)
C61 0.057(4) 0.045(3) 0.043(3) -0.010(3) 0.000(3) 0.019(3)
C140 0.090(5) 0.154(6) 0.138(5) -0.030(5) 0.028(4) 0.031(4)
C141 0.090(5) 0.149(6) 0.125(5) -0.043(5) 0.039(4) 0.016(4)
C130 0.048(3) 0.107(4) 0.046(3) 0.019(3) 0.007(2) 0.025(3)
C62 0.062(4) 0.053(3) 0.041(3) -0.013(3) 0.000(3) 0.013(3)
C80 0.085(5) 0.114(5) 0.069(4) -0.019(4) 0.037(4) -0.043(4)
C81 0.117(5) 0.065(4) 0.056(4) 0.029(3) 0.000(4) -0.054(4)
F8 0.129(5) 0.243(7) 0.147(5) -0.003(5) 0.034(4) 0.088(5)
C64 0.074(4) 0.070(4) 0.057(3) 0.017(3) 0.015(3) 0.029(3)
C129 0.055(4) 0.114(4) 0.055(3) 0.020(3) 0.001(3) 0.021(3)
C65 0.071(4) 0.058(4) 0.045(3) 0.002(3) 0.019(3) 0.029(3)
C138 0.088(5) 0.167(6) 0.111(5) -0.011(5) 0.019(4) 0.040(4)
C17A 0.079(4) 0.033(3) 0.089(4) 0.003(3) 0.040(4) 0.011(3)
C16A 0.060(3) 0.069(4) 0.065(4) -0.014(3) -0.005(3) 0.038(3)
C15A 0.078(5) 0.044(3) 0.048(3) -0.002(2) 0.034(3) 0.024(3)
C62A 0.091(6) 0.062(4) 0.062(4) -0.007(3) -0.005(4) -0.012(4)
C61A 0.082(6) 0.052(4) 0.059(4) -0.004(3) -0.003(4) -0.018(4)
C65A 0.087(6) 0.056(4) 0.081(4) 0.004(4) -0.023(4) -0.018(4)
C64A 0.090(6) 0.064(4) 0.082(4) 0.021(4) -0.020(4) -0.016(4)
C60A 0.068(6) 0.046(4) 0.061(4) 0.000(4) -0.008(4) -0.022(4)
C63A 0.084(6) 0.064(4) 0.065(4) 0.008(4) -0.010(4) -0.016(4)
C81A 0.100(6) 0.060(5) 0.072(5) 0.022(5) 0.003(5) -0.041(5)
C80A 0.100(6) 0.076(5) 0.053(5) 0.003(4) 0.040(5) -0.047(5)
C82A 0.086(7) 0.054(6) 0.055(5) -0.005(5) 0.025(5) -0.031(5)
C226 0.131(8) 0.046(5) 0.079(6) -0.017(5) 0.000(6) -0.019(5)
C230 0.132(8) 0.053(5) 0.077(5) -0.011(4) 0.001(6) -0.019(5)
C227 0.133(8) 0.047(4) 0.076(6) -0.026(5) -0.003(6) -0.016(5)
C225 0.125(8) 0.045(5) 0.077(6) -0.013(5) 0.005(6) -0.017(5)
C228 0.134(8) 0.053(5) 0.068(6) -0.022(5) -0.004(6) -0.007(5)
C229 0.137(8) 0.056(5) 0.076(5) -0.010(4) -0.006(6) -0.015(5)
C137 0.084(4) 0.167(6) 0.101(4) -0.020(4) 0.029(4) 0.040(4)
C139 0.092(5) 0.163(6) 0.131(5) -0.008(5) 0.016(4) 0.035(4)
C238 0.094(6) 0.049(4) 0.086(5) 0.001(4) 0.001(4) -0.003(4)
C237 0.096(6) 0.059(4) 0.067(5) -0.002(4) 0.017(4) 0.007(4)
C242 0.087(6) 0.058(4) 0.055(4) -0.010(4) 0.030(4) 0.008(4)
F8A 0.175(9) 0.148(7) 0.168(8) 0.005(6) 0.023(6) -0.002(7)
C241 0.096(6) 0.070(5) 0.080(5) 0.001(4) 0.022(4) 0.006(4)
C239 0.100(6) 0.060(5) 0.102(5) -0.002(4) 0.003(5) 0.004(4)
C240 0.104(6) 0.069(5) 0.100(5) 0.005(4) 0.006(5) 0.000(4)
F7A 0.121(11) 0.110(10) 0.128(11) 0.019(8) 0.042(9) 0.002(9)
C231 0.086(10) 0.090(9) 0.099(10) 0.029(8) 0.033(8) 0.012(8)
C236 0.084(10) 0.087(9) 0.094(10) 0.030(8) 0.035(8) 0.010(8)
C232 0.087(10) 0.089(9) 0.100(10) 0.028(8) 0.025(8) 0.015(8)
C233 0.090(10) 0.089(10) 0.097(10) 0.030(8) 0.026(8) 0.016(8)
C235 0.084(10) 0.085(9) 0.095(10) 0.029(8) 0.033(8) 0.010(8)
C234 0.087(10) 0.087(9) 0.098(10) 0.031(8) 0.030(8) 0.013(8)

loop_
_atom_type_symbol
_atom_type_description
_atom_type_scat_dispersion_real
_atom_type_scat_dispersion_imag
_atom_type_scat_source
C C 0.0033 0.0016 'International Tables Vol C Tables 4.2.6.8 and 6.1.1.4'
H H 0.0000 0.0000 'International Tables Vol C Tables 4.2.6.8 and 6.1.1.4'
N N 0.0061 0.0033 'International Tables Vol C Tables 4.2.6.8 and 6.1.1.4'
O O 0.0106 0.0060 'International Tables Vol C Tables 4.2.6.8 and 6.1.1.4'
F F 0.0171 0.0103 'International Tables Vol C Tables 4.2.6.8 and 6.1.1.4'
Ca Ca 0.2262 0.3064 'International Tables Vol C Tables 4.2.6.8 and 6.1.1.4'

loop_
_geom_angle_atom_site_label_1
_geom_angle_atom_site_label_2
_geom_angle_atom_site_label_3
_geom_angle
_geom_angle_site_symmetry_1
_geom_angle_site_symmetry_3
_geom_angle_publ_flag
N1 Ca1 N2 131.06(8) . . ?
N1 Ca1 O1 68.64(7) . . ?
N2 Ca1 O1 68.96(7) . . ?
N1 Ca1 F2 94.23(8) . . ?
N2 Ca1 F2 134.70(8) . . ?
O1 Ca1 F2 145.65(7) . . ?
N1 Ca1 F3 103.37(8) . . ?
N2 Ca1 F3 92.92(8) . . ?
O1 Ca1 F3 80.90(7) . . ?
F2 Ca1 F3 74.28(7) . . ?
N1 Ca1 F1 112.62(7) . . ?
N2 Ca1 F1 91.32(7) . . ?
O1 Ca1 F1 147.50(7) . . ?
F2 Ca1 F1 66.05(6) . . ?
F3 Ca1 F1 127.24(7) . . ?
N1 Ca1 C2 21.84(7) . . ?
N2 Ca1 C2 110.55(7) . . ?
O1 Ca1 C2 47.12(6) . . ?
F2 Ca1 C2 114.38(7) . . ?
F3 Ca1 C2 99.93(7) . . ?
F1 Ca1 C2 127.18(7) . . ?
N1 Ca1 C12 112.72(7) . . ?
N2 Ca1 C12 21.87(7) . . ?
O1 Ca1 C12 47.23(6) . . ?
F2 Ca1 C12 150.09(7) . . ?
F3 Ca1 C12 86.58(7) . . ?
F1 Ca1 C12 111.70(7) . . ?
C2 Ca1 C12 91.10(7) . . ?
N4 Ca2 N3 131.61(8) . . ?
N4 Ca2 O2 68.64(7) . . ?
N3 Ca2 O2 68.45(7) . . ?
N4 Ca2 F5 130.64(8) . . ?
N3 Ca2 F5 97.75(8) . . ?
O2 Ca2 F5 148.86(8) . . ?
N4 Ca2 F6 93.50(8) . . ?
N3 Ca2 F6 100.43(9) . . ?
O2 Ca2 F6 80.42(8) . . ?
F5 Ca2 F6 74.71(8) . . ?
N4 Ca2 F4 91.94(7) . . ?
N3 Ca2 F4 110.68(8) . . ?
O2 Ca2 F4 144.24(8) . . ?
F5 Ca2 F4 66.17(7) . . ?
F6 Ca2 F4 132.26(8) . . ?
N4 Ca2 C77 21.87(7) . . ?
N3 Ca2 C77 113.05(8) . . ?
O2 Ca2 C77 46.99(7) . . ?
F5 Ca2 C77 146.37(8) . . ?
F6 Ca2 C77 86.32(8) . . ?
F4 Ca2 C77 111.88(7) . . ?
N4 Ca2 C67 111.32(8) . . ?
N3 Ca2 C67 21.63(8) . . ?
O2 Ca2 C67 46.97(7) . . ?
F5 Ca2 C67 117.51(8) . . ?
F6 Ca2 C67 96.51(8) . . ?
F4 Ca2 C67 125.06(7) . . ?
C77 Ca2 C67 91.67(7) . . ?
C48 F1 Ca1 139.76(18) . . ?
C13 O1 C1 116.8(2) . . ?
C13 O1 Ca1 118.55(14) . . ?
C1 O1 Ca1 118.77(14) . . ?
C54 F2 Ca1 147.39(17) . . ?
C60A F3 Ca1 136.2(6) . . ?
C60 F3 Ca1 136.7(4) . . ?
C119 F5 Ca2 145.73(17) . . ?
C113 F4 Ca2 138.42(19) . . ?
C78 O2 C66 117.7(2) . . ?
C78 O2 Ca2 119.24(15) . . ?
C66 O2 Ca2 119.65(16) . . ?
C77 N4 C101 116.1(2) . . ?
C77 N4 Ca2 119.56(17) . . ?
C101 N4 Ca2 124.19(16) . . ?
C225 F6 Ca2 150.0(10) . . ?
C125 F6 Ca2 140.6(3) . . ?
C12 N2 C36 115.9(2) . . ?
C12 N2 Ca1 119.51(17) . . ?
C36 N2 Ca1 124.54(16) . . ?
C2 N1 C24 117.4(2) . . ?
C2 N1 Ca1 119.67(17) . . ?
C24 N1 Ca1 122.75(17) . . ?
C67 N3 C89 117.0(2) . . ?
C67 N3 Ca2 120.08(17) . . ?
C89 N3 Ca2 122.82(17) . . ?
C8 C13 O1 121.5(2) . . ?
C8 C13 C12 124.2(2) . . ?
O1 C13 C12 114.2(2) . . ?
C73 C78 O2 122.0(2) . . ?
C73 C78 C77 124.2(3) . . ?
O2 C78 C77 113.6(2) . . ?
C6 C1 O1 121.5(2) . . ?
C6 C1 C2 124.8(2) . . ?
O1 C1 C2 113.7(2) . . ?
N1 C2 C3 126.7(2) . . ?
N1 C2 C1 118.3(2) . . ?
C3 C2 C1 115.0(2) . . ?
N1 C2 Ca1 38.49(12) . . ?
C3 C2 Ca1 162.71(19) . . ?
C1 C2 Ca1 80.26(15) . . ?
C9 C10 C11 118.0(2) . . ?
C9 C10 C14 121.7(2) . . ?
C11 C10 C14 120.2(2) . . ?
N4 C77 C76 126.4(2) . . ?
N4 C77 C78 118.3(2) . . ?
C76 C77 C78 115.3(2) . . ?
N4 C77 Ca2 38.57(12) . . ?
C76 C77 Ca2 164.28(19) . . ?
C78 C77 Ca2 80.03(16) . . ?
C41 C36 C37 120.2(3) . . ?
C41 C36 N2 120.2(3) . . ?
C37 C36 N2 119.6(3) . . ?
C1 C6 C5 117.1(2) . . ?
C1 C6 C7 120.4(2) . . ?
C5 C6 C7 122.4(2) . . ?
N2 C12 C11 126.0(2) . . ?
N2 C12 C13 118.4(2) . . ?
C11 C12 C13 115.6(2) . . ?
N2 C12 Ca1 38.62(12) . . ?
C11 C12 Ca1 164.16(18) . . ?
C13 C12 Ca1 80.01(15) . . ?
C102 C101 C106 120.1(3) . . ?
C102 C101 N4 119.7(3) . . ?
C106 C101 N4 120.1(3) . . ?
C10 C11 C12 122.8(2) . . ?
C4 C5 C6 121.2(2) . . ?
C71 C66 O2 121.9(2) . . ?
C71 C66 C67 124.8(3) . . ?
O2 C66 C67 113.4(2) . . ?
C75 C76 C77 122.6(3) . . ?
N3 C67 C68 127.3(3) . . ?
N3 C67 C66 118.0(2) . . ?
C68 C67 C66 114.7(3) . . ?
N3 C67 Ca2 38.29(12) . . ?
C68 C67 Ca2 164.2(2) . . ?
C66 C67 Ca2 79.98(16) . . ?
C105 C106 C101 118.8(3) . . ?
C105 C106 C107 120.1(3) . . ?
C101 C106 C107 121.1(2) . . ?
C38 C37 C36 118.8(3) . . ?
C38 C37 C45 120.2(3) . . ?
C36 C37 C45 121.0(3) . . ?
C10 C9 C8 121.9(2) . . ?
C74 C75 C76 118.6(3) . . ?
C74 C75 C79 120.0(2) . . ?
C76 C75 C79 121.4(3) . . ?
C13 C8 C9 117.3(2) . . ?
C13 C8 C7 120.2(2) . . ?
C9 C8 C7 122.5(2) . . ?
C5 C4 C3 119.1(3) . . ?
C5 C4 C20 122.0(2) . . ?
C3 C4 C20 118.8(2) . . ?
C49 C48 C53 124.1(3) . . ?
C49 C48 F1 117.7(3) . . ?
C53 C48 F1 118.2(3) . . ?
C17 C14 C15 111.2(6) . . ?
C15A C14 C16A 109.6(4) . . ?
C15A C14 C10 113.0(3) . . ?
C17 C14 C10 115.2(6) . . ?
C15 C14 C10 109.0(7) . . ?
C16A C14 C10 108.7(3) . . ?
C15A C14 C17A 107.7(3) . . ?
C16A C14 C17A 107.7(3) . . ?
C10 C14 C17A 110.0(3) . . ?
C17 C14 C16 108.6(5) . . ?
C15 C14 C16 108.5(6) . . ?
C10 C14 C16 103.9(6) . . ?
C26 C25 C24 118.7(3) . . ?
C26 C25 C33 120.4(3) . . ?
C24 C25 C33 120.8(3) . . ?
C103 C102 C101 118.3(3) . . ?
C103 C102 C110 120.4(3) . . ?
C101 C102 C110 121.2(3) . . ?
C29 C24 C25 119.7(3) . . ?
C29 C24 N1 121.5(3) . . ?
C25 C24 N1 118.7(3) . . ?
C6 C7 C8 109.3(2) . . ?
C6 C7 C19 111.0(3) . . ?
C8 C7 C19 110.0(3) . . ?
C6 C7 C18 108.1(3) . . ?
C8 C7 C18 108.6(3) . . ?
C19 C7 C18 109.9(3) . . ?
C40 C41 C36 118.4(3) . . ?
C40 C41 C42 120.2(3) . . ?
C36 C41 C42 121.4(3) . . ?
C59 C54 C55 125.0(3) . . ?
C59 C54 F2 117.4(3) . . ?
C55 C54 F2 117.5(3) . . ?
C61 C60 C65 123.2(5) . . ?
C61 C60 F3 119.5(5) . . ?
C65 C60 F3 117.3(5) . . ?
C120 C119 C124 125.2(3) . . ?
C120 C119 F5 117.5(3) . . ?
C124 C119 F5 117.3(3) . . ?
C66 C71 C70 117.3(3) . . ?
C66 C71 C72 120.8(3) . . ?
C70 C71 C72 121.9(3) . . ?
C94 C89 C90 119.2(3) . . ?
C94 C89 N3 121.5(3) . . ?
C90 C89 N3 119.1(3) . . ?
C22 C20 C21 108.5(3) . . ?
C22 C20 C23 107.3(3) . . ?
C21 C20 C23 109.0(3) . . ?
C22 C20 C4 112.4(2) . . ?
C21 C20 C4 111.3(3) . . ?
C23 C20 C4 108.2(3) . . ?
C69 C70 C71 121.1(3) . . ?
C119 C120 C121 117.0(3) . . ?
C70 C69 C68 119.2(3) . . ?
C70 C69 C85 122.1(3) . . ?
C68 C69 C85 118.6(3) . . ?
C4 C3 C2 122.6(3) . . ?
C78 C73 C74 117.7(3) . . ?
C78 C73 C72 120.7(3) . . ?
C74 C73 C72 121.6(3) . . ?
C91 C90 C89 118.8(3) . . ?
C91 C90 C98 120.6(3) . . ?
C89 C90 C98 120.5(3) . . ?
C39 C38 C37 121.2(3) . . ?
C88 C85 C86 108.3(3) . . ?
C88 C85 C87 109.1(3) . . ?
C86 C85 C87 108.4(3) . . ?
C88 C85 C69 111.6(3) . . ?
C86 C85 C69 107.8(3) . . ?
C87 C85 C69 111.7(3) . . ?
C54 C59 C58 116.8(3) . . ?
C109 C107 C108 110.6(3) . . ?
C109 C107 C106 111.3(3) . . ?
C108 C107 C106 112.2(3) . . ?
C104 C105 C106 121.0(3) . . ?
C37 C45 C47 113.7(3) . . ?
C37 C45 C46 111.2(3) . . ?
C47 C45 C46 109.9(3) . . ?
C69 C68 C67 122.7(3) . . ?
C73 C74 C75 121.4(3) . . ?
C93 C94 C89 119.1(3) . . ?
C93 C94 C95 119.1(3) . . ?
C89 C94 C95 121.8(3) . . ?
C28 C29 C24 118.7(3) . . ?
C28 C29 C30 119.1(3) . . ?
C24 C29 C30 122.2(3) . . ?
C104 C103 C102 121.5(3) . . ?
C102 C110 C112 114.0(3) . . ?
C102 C110 C111 111.7(3) . . ?
C112 C110 C111 111.1(4) . . ?
C119 C124 C123 116.6(4) . . ?
C105 C104 C103 120.3(3) . . ?
C39 C40 C41 121.4(3) . . ?
C54 C55 C56 117.2(3) . . ?
C25 C33 C35 110.4(3) . . ?
C25 C33 C34 114.6(3) . . ?
C35 C33 C34 109.1(3) . . ?
C43 C42 C41 112.6(3) . . ?
C43 C42 C44 110.1(3) . . ?
C41 C42 C44 112.7(3) . . ?
C82 C79 C81 113.0(4) . . ?
C82 C79 C75 114.6(4) . . ?
C80A C79 C75 119.6(5) . . ?
C81 C79 C75 108.9(3) . . ?
C80A C79 C82A 109.1(6) . . ?
C75 C79 C82A 110.3(6) . . ?
C80A C79 C81A 107.1(5) . . ?
C75 C79 C81A 104.9(5) . . ?
C82A C79 C81A 104.6(5) . . ?
C82 C79 C80 107.3(4) . . ?
C81 C79 C80 106.2(4) . . ?
C75 C79 C80 106.3(4) . . ?
C97 C95 C94 112.0(3) . . ?
C97 C95 C96 110.2(3) . . ?
C94 C95 C96 112.0(3) . . ?
C118 C113 C114 124.1(4) . . ?
C118 C113 F4 118.0(3) . . ?
C114 C113 F4 117.9(3) . . ?
C48 C49 C50 117.5(3) . . ?
C31 C30 C29 112.1(3) . . ?
C31 C30 C32 108.3(3) . . ?
C29 C30 C32 111.7(3) . . ?
C90 C98 C99 114.9(3) . . ?
C90 C98 C100 110.0(3) . . ?
C99 C98 C100 109.0(3) . . ?
C122 C121 C120 120.3(4) . . ?
C40 C39 C38 119.9(3) . . ?
C48 C53 C52 117.3(3) . . ?
C92 C91 C90 121.6(3) . . ?
C92 C93 C94 121.5(3) . . ?
C91 C92 C93 119.7(3) . . ?
C27 C26 C25 121.4(4) . . ?
C83 C72 C71 109.4(3) . . ?
C83 C72 C73 108.0(3) . . ?
C71 C72 C73 109.9(2) . . ?
C83 C72 C84 109.1(4) . . ?
C71 C72 C84 110.4(3) . . ?
C73 C72 C84 109.8(3) . . ?
C113 C118 C117 117.4(4) . . ?
C57 C58 C59 120.7(4) . . ?
C130 C125 C126 122.4(4) . . ?
C130 C125 F6 114.7(5) . . ?
C126 C125 F6 122.8(4) . . ?
C57 C56 C55 120.1(4) . . ?
C27 C28 C29 121.8(4) . . ?
C122 C123 C124 120.0(4) . . ?
C121 C122 C123 120.9(4) . . ?
C26 C27 C28 119.6(3) . . ?
F7 C131 C132 119.0(4) . . ?
F7 C131 C136 118.0(4) . . ?
C132 C131 C136 123.0(4) . . ?
C131 C132 C133 119.2(4) . . ?
C131 C136 C135 117.4(4) . . ?
C58 C57 C56 120.3(4) . . ?
C64 C63 C62 120.9(5) . . ?
C50 C51 C52 119.7(3) . . ?
C51 C52 C53 120.4(4) . . ?
C51 C50 C49 120.9(4) . . ?
C113 C114 C115 117.5(4) . . ?
C116 C117 C118 120.7(4) . . ?
C134 C133 C132 119.3(4) . . ?
C134 C135 C136 119.6(4) . . ?
C117 C116 C115 119.7(4) . . ?
C125 C126 C127 119.0(4) . . ?
C127 C128 C129 121.4(4) . . ?
C116 C115 C114 120.4(4) . . ?
C133 C134 C135 121.5(4) . . ?
C128 C127 C126 118.8(5) . . ?
C137 C142 C141 117.8(5) . . ?
C60 C61 C62 118.3(4) . . ?
C139 C140 C141 121.1(5) . . ?
C142 C141 C140 118.2(5) . . ?
C125 C130 C129 118.8(4) . . ?
C63 C62 C61 119.7(4) . . ?
C63 C64 C65 119.6(5) . . ?
C128 C129 C130 119.4(4) . . ?
C60 C65 C64 118.3(4) . . ?
C137 C138 C139 118.1(5) . . ?
C63A C62A C61A 119.7(5) . . ?
C60A C61A C62A 119.4(5) . . ?
C60A C65A C64A 118.3(5) . . ?
C63A C64A C65A 120.2(5) . . ?
F3 C60A C61A 117.6(6) . . ?
F3 C60A C65A 120.4(6) . . ?
C61A C60A C65A 121.8(5) . . ?
C64A C63A C62A 120.1(5) . . ?
C225 C226 C227 119.4(6) . . ?
C225 C230 C229 119.1(5) . . ?
C228 C227 C226 119.7(5) . . ?
F6 C225 C226 113.0(9) . . ?
F6 C225 C230 125.7(9) . . ?
C226 C225 C230 120.4(6) . . ?
C227 C228 C229 119.9(6) . . ?
C228 C229 C230 120.2(6) . . ?
F8 C137 C138 119.8(5) . . ?
F8 C137 C142 117.0(5) . . ?
C138 C137 C142 123.2(5) . . ?
C140 C139 C138 119.0(5) . . ?
C237 C238 C239 119.2(5) . . ?
F8A C237 C238 119.4(6) . . ?
F8A C237 C242 119.0(6) . . ?
C238 C237 C242 121.4(5) . . ?
C241 C242 C237 118.5(5) . . ?
C242 C241 C240 121.6(5) . . ?
C238 C239 C240 120.2(5) . . ?
C241 C240 C239 119.2(5) . . ?
F7A C231 C236 118.1(9) . . ?
F7A C231 C232 114.5(8) . . ?
C236 C231 C232 120.0(7) . . ?
C231 C236 C235 119.3(7) . . ?
C233 C232 C231 119.6(6) . . ?
C232 C233 C234 120.0(6) . . ?
C234 C235 C236 119.4(6) . . ?
C233 C234 C235 120.2(6) . . ?

loop_
_geom_bond_atom_site_label_1
_geom_bond_atom_site_label_2
_geom_bond_distance
_geom_bond_site_symmetry_2
_geom_bond_publ_flag
Ca1 N1 2.300(2) . ?
Ca1 N2 2.305(2) . ?
Ca1 O1 2.3621(18) . ?
Ca1 F2 2.3873(18) . ?
Ca1 F3 2.398(2) . ?
Ca1 F1 2.5082(18) . ?
Ca1 C2 3.211(3) . ?
Ca1 C12 3.213(3) . ?
Ca2 N4 2.301(2) . ?
Ca2 N3 2.303(2) . ?
Ca2 O2 2.3521(19) . ?
Ca2 F5 2.3687(19) . ?
Ca2 F6 2.415(2) . ?
Ca2 F4 2.5286(19) . ?
Ca2 C77 3.210(3) . ?
Ca2 C67 3.216(3) . ?
F1 C48 1.394(3) . ?
O1 C13 1.408(3) . ?
O1 C1 1.409(3) . ?
F2 C54 1.391(4) . ?
F3 C60A 1.338(7) . ?
F3 C60 1.390(6) . ?
F5 C119 1.392(4) . ?
F4 C113 1.389(4) . ?
O2 C78 1.403(3) . ?
O2 C66 1.403(3) . ?
N4 C77 1.375(3) . ?
N4 C101 1.426(3) . ?
F6 C225 1.231(10) . ?
F6 C125 1.423(6) . ?
N2 C12 1.375(3) . ?
N2 C36 1.429(3) . ?
N1 C2 1.375(3) . ?
N1 C24 1.429(3) . ?
N3 C67 1.370(4) . ?
N3 C89 1.424(4) . ?
C13 C8 1.374(4) . ?
C13 C12 1.410(4) . ?
C78 C73 1.375(4) . ?
C78 C77 1.409(4) . ?
C1 C6 1.368(4) . ?
C1 C2 1.410(4) . ?
C2 C3 1.406(4) . ?
C10 C9 1.396(4) . ?
C10 C11 1.398(4) . ?
C10 C14 1.537(4) . ?
C77 C76 1.401(4) . ?
C36 C41 1.409(4) . ?
C36 C37 1.410(4) . ?
C6 C5 1.413(4) . ?
C6 C7 1.527(4) . ?
C12 C11 1.399(4) . ?
C101 C102 1.406(4) . ?
C101 C106 1.418(4) . ?
C5 C4 1.383(4) . ?
C66 C71 1.373(4) . ?
C66 C67 1.417(4) . ?
C76 C75 1.397(4) . ?
C67 C68 1.406(4) . ?
C106 C105 1.397(4) . ?
C106 C107 1.526(4) . ?
C37 C38 1.395(4) . ?
C37 C45 1.512(5) . ?
C9 C8 1.400(4) . ?
C75 C74 1.392(4) . ?
C75 C79 1.535(4) . ?
C8 C7 1.534(4) . ?
C4 C3 1.390(4) . ?
C4 C20 1.538(4) . ?
C48 C49 1.353(4) . ?
C48 C53 1.361(4) . ?
C14 C15A 1.515(4) . ?
C14 C17 1.515(6) . ?
C14 C15 1.521(7) . ?
C14 C16A 1.530(5) . ?
C14 C17A 1.549(5) . ?
C14 C16 1.549(7) . ?
C25 C26 1.396(4) . ?
C25 C24 1.415(4) . ?
C25 C33 1.513(5) . ?
C102 C103 1.402(4) . ?
C102 C110 1.509(5) . ?
C24 C29 1.413(4) . ?
C7 C19 1.539(5) . ?
C7 C18 1.549(5) . ?
C41 C40 1.402(4) . ?
C41 C42 1.515(4) . ?
C54 C59 1.357(5) . ?
C54 C55 1.359(5) . ?
C60 C61 1.352(6) . ?
C60 C65 1.371(6) . ?
C119 C120 1.350(5) . ?
C119 C124 1.370(5) . ?
C71 C70 1.408(4) . ?
C71 C72 1.534(4) . ?
C89 C94 1.417(4) . ?
C89 C90 1.420(4) . ?
C20 C22 1.528(4) . ?
C20 C21 1.529(5) . ?
C20 C23 1.533(5) . ?
C70 C69 1.386(4) . ?
C120 C121 1.382(5) . ?
C69 C68 1.392(4) . ?
C69 C85 1.539(4) . ?
C73 C74 1.391(4) . ?
C73 C72 1.533(4) . ?
C90 C91 1.397(4) . ?
C90 C98 1.513(5) . ?
C38 C39 1.380(5) . ?
C85 C88 1.528(4) . ?
C85 C86 1.530(5) . ?
C85 C87 1.531(5) . ?
C59 C58 1.382(5) . ?
C107 C109 1.508(5) . ?
C107 C108 1.524(5) . ?
C105 C104 1.369(5) . ?
C45 C47 1.529(4) . ?
C45 C46 1.531(5) . ?
C94 C93 1.385(4) . ?
C94 C95 1.525(5) . ?
C29 C28 1.387(4) . ?
C29 C30 1.517(5) . ?
C103 C104 1.372(5) . ?
C110 C112 1.511(5) . ?
C110 C111 1.516(5) . ?
C124 C123 1.387(5) . ?
C40 C39 1.370(5) . ?
C55 C56 1.381(5) . ?
C33 C35 1.516(5) . ?
C33 C34 1.525(4) . ?
C42 C43 1.507(5) . ?
C42 C44 1.535(5) . ?
C79 C82 1.499(5) . ?
C79 C80A 1.509(6) . ?
C79 C81 1.509(5) . ?
C79 C82A 1.551(7) . ?
C79 C81A 1.580(6) . ?
C79 C80 1.585(5) . ?
C95 C97 1.524(5) . ?
C95 C96 1.530(4) . ?
C113 C118 1.348(5) . ?
C113 C114 1.355(5) . ?
C49 C50 1.373(5) . ?
C30 C31 1.516(5) . ?
C30 C32 1.531(5) . ?
C98 C99 1.524(5) . ?
C98 C100 1.526(6) . ?
C121 C122 1.369(5) . ?
C53 C52 1.381(5) . ?
C91 C92 1.369(5) . ?
C93 C92 1.382(5) . ?
C26 C27 1.372(5) . ?
C72 C83 1.530(6) . ?
C72 C84 1.547(6) . ?
C118 C117 1.384(6) . ?
C58 C57 1.371(5) . ?
C125 C130 1.359(5) . ?
C125 C126 1.385(6) . ?
C56 C57 1.380(5) . ?
C28 C27 1.380(5) . ?
C123 C122 1.372(5) . ?
F7 C131 1.337(4) . ?
C131 C132 1.367(5) . ?
C131 C136 1.377(5) . ?
C132 C133 1.378(5) . ?
C136 C135 1.401(5) . ?
C63 C64 1.370(6) . ?
C63 C62 1.376(6) . ?
C51 C50 1.366(5) . ?
C51 C52 1.377(5) . ?
C114 C115 1.379(6) . ?
C117 C116 1.362(6) . ?
C133 C134 1.373(5) . ?
C135 C134 1.380(5) . ?
C116 C115 1.375(6) . ?
C126 C127 1.391(5) . ?
C128 C127 1.380(6) . ?
C128 C129 1.387(6) . ?
C142 C137 1.378(6) . ?
C142 C141 1.395(6) . ?
C61 C62 1.396(6) . ?
C140 C139 1.380(6) . ?
C140 C141 1.397(6) . ?
C130 C129 1.390(5) . ?
F8 C137 1.349(5) . ?
C64 C65 1.393(6) . ?
C138 C137 1.370(6) . ?
C138 C139 1.394(6) . ?
C62A C63A 1.382(6) . ?
C62A C61A 1.390(6) . ?
C61A C60A 1.360(6) . ?
C65A C60A 1.378(6) . ?
C65A C64A 1.394(6) . ?
C64A C63A 1.376(6) . ?
C226 C225 1.378(7) . ?
C226 C227 1.391(7) . ?
C230 C225 1.387(7) . ?
C230 C229 1.390(7) . ?
C227 C228 1.386(7) . ?
C228 C229 1.388(7) . ?
C238 C237 1.382(6) . ?
C238 C239 1.392(6) . ?
C237 F8A 1.338(6) . ?
C237 C242 1.387(6) . ?
C242 C241 1.379(6) . ?
C241 C240 1.380(7) . ?
C239 C240 1.393(7) . ?
F7A C231 1.371(7) . ?
C231 C236 1.386(7) . ?
C231 C232 1.393(7) . ?
C236 C235 1.393(7) . ?
C232 C233 1.386(7) . ?
C233 C234 1.389(7) . ?
C235 C234 1.391(7) . ?
